data_7011246
loop_
_publ_author_name
'Thu\'ery, Pierre'
'Nierlich, Martine'
'Vicens, Jacques'
'Masci, Bernardo'

_publ_section_title
;
 Uranyl ions as supramolecular linkers in a
 bis(hexahomotrioxacalix[6]arene) hexa-uranate complex
;
_journal_issue 23
_journal_name_full 'Journal of the Chemical Society, Dalton Transactions'
_journal_page_first 3410
_journal_paper_doi 10.1039/b109451n
_journal_year 2001
_chemical_formula_sum 'C99 H155.5 Cl7.5 N9 O24.5 U3'
_chemical_formula_weight 2843.79
_space_group_IT_number 14
_symmetry_cell_setting monoclinic
_symmetry_space_group_name_Hall '-P 2ybc'
_symmetry_space_group_name_H-M 'P 1 21/c 1'
_atom_sites_solution_hydrogens geom
_atom_sites_solution_primary direct
_atom_sites_solution_secondary difmap
_audit_creation_method SHELXL-97
_cell_angle_alpha 90.00
_cell_angle_beta 103.992(3)
_cell_angle_gamma 90.00
_cell_formula_units_Z 4
_cell_length_a 20.301(2)
_cell_length_b 30.908(2)
_cell_length_c 19.427(2)
_cell_measurement_reflns_used 70266
_cell_measurement_temperature 100(2)
_cell_measurement_theta_max 25.68
_cell_measurement_theta_min 5.10
_cell_volume 11828.1(19)
_computing_cell_refinement 'DENZO-SMN (Otwinowski & Minor, 1997)'
_computing_data_collection 'Kappa-CCD software (Nonius B.V., 1997)'
_computing_data_reduction 'DENZO-SMN (Otwinowski & Minor, 1997)'
_computing_molecular_graphics 'SHELXTL (Sheldrick, 1999)'
_computing_publication_material 'SHELXTL (Sheldrick, 1999)'
_computing_structure_refinement 'SHELXL-97 (Sheldrick, 1997)'
_computing_structure_solution 'SHELXS-97 (Sheldrick, 1990)'
_diffrn_ambient_temperature 100(2)
_diffrn_detector_area_resol_mean 18
_diffrn_measured_fraction_theta_full 0.951
_diffrn_measured_fraction_theta_max 0.951
_diffrn_measurement_device_type 'Nonius Kappa-CCD'
_diffrn_measurement_method '\f scans'
_diffrn_radiation_monochromator graphite
_diffrn_radiation_source 'fine-focus sealed tube'
_diffrn_radiation_type MoK\a
_diffrn_radiation_wavelength 0.71073
_diffrn_reflns_av_R_equivalents 0.0988
_diffrn_reflns_av_sigmaI/netI 0.0935
_diffrn_reflns_limit_h_max 23
_diffrn_reflns_limit_h_min -23
_diffrn_reflns_limit_k_max 35
_diffrn_reflns_limit_k_min -34
_diffrn_reflns_limit_l_max 23
_diffrn_reflns_limit_l_min -23
_diffrn_reflns_number 70266
_diffrn_reflns_theta_full 25.68
_diffrn_reflns_theta_max 25.68
_diffrn_reflns_theta_min 5.10
_diffrn_standards_decay_% 0
_exptl_absorpt_coefficient_mu 4.335
_exptl_absorpt_correction_T_max 0.648
_exptl_absorpt_correction_T_min 0.285
_exptl_absorpt_correction_type empirical
_exptl_absorpt_process_details 'program DELABS from PLATON (Spek, 2000)'
_exptl_crystal_colour 'translucent dark orange'
_exptl_crystal_density_diffrn 1.597
_exptl_crystal_density_meas ?
_exptl_crystal_description platelet
_exptl_crystal_F_000 5648
_exptl_crystal_size_max 0.30
_exptl_crystal_size_mid 0.25
_exptl_crystal_size_min 0.10
_refine_diff_density_max 1.355
_refine_diff_density_min -1.119
_refine_diff_density_rms 0.167
_refine_ls_extinction_method none
_refine_ls_goodness_of_fit_ref 0.976
_refine_ls_hydrogen_treatment mixed
_refine_ls_matrix_type full
_refine_ls_number_parameters 1332
_refine_ls_number_reflns 21363
_refine_ls_number_restraints 197
_refine_ls_restrained_S_all 0.988
_refine_ls_R_factor_all 0.2343
_refine_ls_R_factor_gt 0.0817
_refine_ls_shift/su_max 0.001
_refine_ls_shift/su_mean 0.000
_refine_ls_structure_factor_coef Fsqd
_refine_ls_weighting_details 'calc w=1/[\s^2^(Fo^2^)+(0.0417P)^2^] where P=(Fo^2^+2Fc^2^)/3'
_refine_ls_weighting_scheme calc
_refine_ls_wR_factor_gt 0.1271
_refine_ls_wR_factor_ref 0.1752
_reflns_number_gt 8228
_reflns_number_total 21363
_reflns_threshold_expression >2sigma(I)
_cod_data_source_file b109451n.txt
_cod_data_source_block 1
_cod_original_cell_volume 11828(2)
_cod_original_sg_symbol_H-M P2(1)/c
_cod_original_formula_sum 'C99 H155.50 Cl7.50 N9 O24.50 U3'
_cod_database_code 7011246

loop_
_symmetry_equiv_pos_as_xyz
'x, y, z'
'-x, y+1/2, -z+1/2'
'-x, -y, -z'
'x, -y-1/2, z-1/2'

loop_
_atom_site_label
_atom_site_type_symbol
_atom_site_fract_x
_atom_site_fract_y
_atom_site_fract_z
_atom_site_U_iso_or_equiv
_atom_site_adp_type
_atom_site_occupancy
_atom_site_symmetry_multiplicity
_atom_site_calc_flag
_atom_site_refinement_flags
_atom_site_disorder_assembly
_atom_site_disorder_group
U1 U 0.10627(4) 0.49664(3) -0.11185(4) 0.03686(19) Uani 1 1 d . . .
U2 U 0.12394(4) 0.42642(2) 0.08238(5) 0.0365(2) Uani 1 1 d . . .
U3 U 0.13283(4) 0.56658(2) 0.08385(5) 0.0366(2) Uani 1 1 d . . .
O1 O 0.1319(7) 0.5445(3) -0.1860(7) 0.038(4) Uani 1 1 d . . .
O2 O 0.1155(7) 0.4467(4) -0.1869(8) 0.047(4) Uani 1 1 d . . .
O3 O 0.1722(8) 0.3364(4) -0.1109(8) 0.044(4) Uani 1 1 d . . .
O4 O 0.1513(7) 0.3617(4) 0.0513(7) 0.038(4) Uani 1 1 d . . .
O5 O 0.1490(8) 0.4054(4) 0.1962(8) 0.050(4) Uani 1 1 d . . .
O6 O 0.2391(6) 0.5071(4) 0.3138(7) 0.043(3) Uani 1 1 d . . .
O7 O 0.1818(6) 0.5824(4) 0.1951(7) 0.036(3) Uani 1 1 d . . .
O8 O 0.1458(7) 0.6361(4) 0.0551(8) 0.046(4) Uani 1 1 d . . .
O9 O 0.1925(8) 0.6409(4) -0.1321(8) 0.049(4) Uani 1 1 d . . .
O10 O 0.1940(6) 0.4914(3) -0.0652(6) 0.036(3) Uani 1 1 d . . .
O11 O 0.0160(6) 0.5030(4) -0.1538(6) 0.039(3) Uani 1 1 d . . .
O12 O 0.2080(7) 0.4441(4) 0.0842(8) 0.043(4) Uani 1 1 d . . .
O13 O 0.0400(7) 0.4095(4) 0.0818(8) 0.042(4) Uani 1 1 d . . .
O14 O 0.2132(7) 0.5495(3) 0.0686(7) 0.039(4) Uani 1 1 d . . .
O15 O 0.0506(7) 0.5829(4) 0.0951(8) 0.042(4) Uani 1 1 d . . .
O16 O 0.0808(6) 0.4445(3) -0.0376(7) 0.033(3) Uani 1 1 d . . .
O17 O 0.1035(6) 0.4970(4) 0.1133(6) 0.042(3) Uani 1 1 d . . .
O18 O 0.0895(7) 0.5509(4) -0.0334(8) 0.044(4) Uani 1 1 d . . .
C1 C 0.1916(10) 0.5475(5) -0.2025(12) 0.041(5) Uani 1 1 d . . .
C2 C 0.2431(10) 0.5767(5) -0.1640(10) 0.037(5) Uani 1 1 d . . .
C3 C 0.3045(10) 0.5810(5) -0.1853(10) 0.035(5) Uani 1 1 d . . .
H3 H 0.3377 0.5997 -0.1605 0.042 Uiso 1 1 calc R . .
C4 C 0.3165(11) 0.5578(6) -0.2430(12) 0.048(5) Uani 1 1 d . . .
C5 C 0.2681(11) 0.5275(6) -0.2760(12) 0.046(6) Uani 1 1 d . . .
H5 H 0.2773 0.5103 -0.3118 0.055 Uiso 1 1 calc R . .
C6 C 0.2078(11) 0.5221(5) -0.2581(11) 0.042(5) Uani 1 1 d . . .
C7 C 0.3829(11) 0.5650(6) -0.2673(10) 0.042(5) Uani 1 1 d . . .
C8 C 0.4375(14) 0.5885(7) -0.2152(14) 0.080(8) Uani 1 1 d . . .
H8A H 0.4237 0.6179 -0.2111 0.121 Uiso 1 1 calc R . .
H8B H 0.4786 0.5881 -0.2313 0.121 Uiso 1 1 calc R . .
H8C H 0.4452 0.5746 -0.1698 0.121 Uiso 1 1 calc R . .
C9 C 0.3646(12) 0.5907(8) -0.3345(13) 0.073(7) Uani 1 1 d . . .
H9A H 0.3469 0.5717 -0.3737 0.109 Uiso 1 1 calc R . .
H9B H 0.4043 0.6050 -0.3418 0.109 Uiso 1 1 calc R . .
H9C H 0.3309 0.6118 -0.3312 0.109 Uiso 1 1 calc R . .
C10 C 0.4160(11) 0.5224(6) -0.2832(13) 0.058(7) Uani 1 1 d . . .
H10A H 0.4209 0.5032 -0.2435 0.087 Uiso 1 1 calc R . .
H10B H 0.4599 0.5285 -0.2913 0.087 Uiso 1 1 calc R . .
H10C H 0.3879 0.5091 -0.3246 0.087 Uiso 1 1 calc R . .
C11 C 0.1533(10) 0.4918(6) -0.3027(11) 0.050(6) Uani 1 1 d . . .
H11A H 0.1097 0.4996 -0.2941 0.060 Uiso 1 1 calc R . .
H11B H 0.1507 0.4972 -0.3525 0.060 Uiso 1 1 calc R . .
C12 C 0.1635(10) 0.4441(6) -0.2896(11) 0.038(5) Uani 1 1 d . . .
C13 C 0.1437(9) 0.4233(6) -0.2316(11) 0.037(5) Uani 1 1 d . . .
C14 C 0.1488(11) 0.3777(6) -0.2237(11) 0.045(5) Uani 1 1 d . . .
C15 C 0.1758(11) 0.3531(7) -0.2719(12) 0.053(6) Uani 1 1 d . . .
H15 H 0.1778 0.3232 -0.2677 0.064 Uiso 1 1 calc R . .
C16 C 0.1998(11) 0.3736(6) -0.3266(11) 0.046(4) Uani 1 1 d . . .
C17 C 0.1941(10) 0.4185(6) -0.3316(11) 0.048(6) Uani 1 1 d . . .
H17 H 0.2121 0.4322 -0.3655 0.057 Uiso 1 1 calc R . .
C18 C 0.2299(12) 0.3475(6) -0.3758(11) 0.048(4) Uani 1 1 d U . .
C19 C 0.1942(17) 0.3575(10) -0.4499(17) 0.111(11) Uani 1 1 d U . .
H19A H 0.1493 0.3455 -0.4599 0.166 Uiso 1 1 calc R . .
H19B H 0.2188 0.3452 -0.4816 0.166 Uiso 1 1 calc R . .
H19C H 0.1914 0.3883 -0.4564 0.166 Uiso 1 1 calc R . .
C20 C 0.3054(13) 0.3618(7) -0.3689(15) 0.078(8) Uani 1 1 d U . .
H20A H 0.3202 0.3520 -0.4096 0.116 Uiso 1 1 calc R . .
H20B H 0.3338 0.3494 -0.3268 0.116 Uiso 1 1 calc R . .
H20C H 0.3085 0.3928 -0.3662 0.116 Uiso 1 1 calc R . .
C21 C 0.2283(13) 0.2974(6) -0.3664(13) 0.066(7) Uani 1 1 d . . .
H21A H 0.1840 0.2888 -0.3622 0.099 Uiso 1 1 calc R . .
H21B H 0.2614 0.2892 -0.3243 0.099 Uiso 1 1 calc R . .
H21C H 0.2384 0.2835 -0.4068 0.099 Uiso 1 1 calc R . .
C22 C 0.1206(10) 0.3558(6) -0.1696(11) 0.040(5) Uani 1 1 d . . .
H22A H 0.0898 0.3332 -0.1925 0.048 Uiso 1 1 calc R . .
H22B H 0.0943 0.3766 -0.1500 0.048 Uiso 1 1 calc R . .
C23 C 0.2133(11) 0.3687(6) -0.0652(10) 0.043(5) Uani 1 1 d . . .
H23A H 0.2471 0.3805 -0.0877 0.052 Uiso 1 1 calc R . .
H23B H 0.1848 0.3922 -0.0562 0.052 Uiso 1 1 calc R . .
C24 C 0.2465(11) 0.3471(6) 0.0019(12) 0.048(6) Uani 1 1 d . . .
C25 C 0.2149(12) 0.3434(6) 0.0598(13) 0.045(4) Uani 1 1 d . . .
C26 C 0.2477(12) 0.3266(6) 0.1232(13) 0.046(4) Uani 1 1 d . . .
C27 C 0.3138(11) 0.3085(6) 0.1266(12) 0.047(4) Uani 1 1 d . . .
H27 H 0.3344 0.2945 0.1686 0.056 Uiso 1 1 calc R . .
C28 C 0.3494(10) 0.3096(6) 0.0765(11) 0.040(5) Uani 1 1 d . . .
C29 C 0.3120(11) 0.3296(6) 0.0127(12) 0.048(6) Uani 1 1 d . . .
H29 H 0.3329 0.3311 -0.0249 0.057 Uiso 1 1 calc R . .
C30 C 0.4199(11) 0.2910(6) 0.0816(11) 0.046(5) Uani 1 1 d . . .
C31 C 0.4659(12) 0.3245(7) 0.0635(16) 0.083(9) Uani 1 1 d . . .
H31A H 0.4644 0.3501 0.0912 0.124 Uiso 1 1 calc R . .
H31B H 0.4514 0.3315 0.0140 0.124 Uiso 1 1 calc R . .
H31C H 0.5115 0.3136 0.0737 0.124 Uiso 1 1 calc R . .
C32 C 0.4136(12) 0.2531(8) 0.0344(16) 0.086(9) Uani 1 1 d . . .
H32A H 0.4579 0.2418 0.0356 0.128 Uiso 1 1 calc R . .
H32B H 0.3918 0.2616 -0.0133 0.128 Uiso 1 1 calc R . .
H32C H 0.3868 0.2313 0.0500 0.128 Uiso 1 1 calc R . .
C33 C 0.4509(13) 0.2751(8) 0.1545(13) 0.073(7) Uani 1 1 d . . .
H33A H 0.4517 0.2981 0.1879 0.110 Uiso 1 1 calc R . .
H33B H 0.4964 0.2655 0.1571 0.110 Uiso 1 1 calc R . .
H33C H 0.4245 0.2514 0.1654 0.110 Uiso 1 1 calc R . .
C34 C 0.2163(11) 0.3248(6) 0.1855(11) 0.039(5) Uani 1 1 d . . .
H34A H 0.2235 0.2962 0.2067 0.047 Uiso 1 1 calc R . .
H34B H 0.1677 0.3292 0.1691 0.047 Uiso 1 1 calc R . .
C35 C 0.2454(11) 0.3585(6) 0.2417(10) 0.041(5) Uani 1 1 d . . .
C36 C 0.2089(12) 0.3971(6) 0.2459(11) 0.045(6) Uani 1 1 d . . .
C37 C 0.2341(10) 0.4273(6) 0.2996(11) 0.043(5) Uani 1 1 d . . .
C38 C 0.2972(10) 0.4186(6) 0.3499(11) 0.043(4) Uani 1 1 d . . .
H38 H 0.3126 0.4377 0.3874 0.052 Uiso 1 1 calc R . .
C39 C 0.3350(11) 0.3828(6) 0.3438(11) 0.044(3) Uani 1 1 d . . .
C40 C 0.3051(11) 0.3529(6) 0.2901(11) 0.043(4) Uani 1 1 d . . .
H40 H 0.3285 0.3272 0.2879 0.051 Uiso 1 1 calc R . .
C41 C 0.4028(12) 0.3768(7) 0.3970(12) 0.054(6) Uani 1 1 d . . .
C42 C 0.3910(18) 0.3783(10) 0.4700(18) 0.121(12) Uani 1 1 d . . .
H42A H 0.3579 0.4001 0.4719 0.182 Uiso 1 1 calc R . .
H42B H 0.4329 0.3851 0.5035 0.182 Uiso 1 1 calc R . .
H42C H 0.3748 0.3507 0.4814 0.182 Uiso 1 1 calc R . .
C43 C 0.4492(15) 0.4125(9) 0.3840(17) 0.099(10) Uani 1 1 d . . .
H43A H 0.4909 0.4117 0.4200 0.149 Uiso 1 1 calc R . .
H43B H 0.4275 0.4400 0.3853 0.149 Uiso 1 1 calc R . .
H43C H 0.4587 0.4086 0.3383 0.149 Uiso 1 1 calc R . .
C44 C 0.4325(14) 0.3342(8) 0.3940(15) 0.086(9) Uani 1 1 d . . .
H44A H 0.4751 0.3325 0.4285 0.129 Uiso 1 1 calc R . .
H44B H 0.4396 0.3295 0.3475 0.129 Uiso 1 1 calc R . .
H44C H 0.4022 0.3125 0.4039 0.129 Uiso 1 1 calc R . .
C45 C 0.1987(10) 0.4690(5) 0.3080(9) 0.033(5) Uani 1 1 d . . .
H45A H 0.1602 0.4722 0.2677 0.040 Uiso 1 1 calc R . .
H45B H 0.1811 0.4667 0.3501 0.040 Uiso 1 1 calc R . .
C46 C 0.2700(9) 0.5130(5) 0.2547(10) 0.035(5) Uani 1 1 d . . .
H46A H 0.3077 0.4931 0.2589 0.042 Uiso 1 1 calc R . .
H46B H 0.2370 0.5069 0.2106 0.042 Uiso 1 1 calc R . .
C47 C 0.2938(10) 0.5568(6) 0.2544(12) 0.049(6) Uani 1 1 d . . .
C48 C 0.2490(11) 0.5907(5) 0.2212(11) 0.039(5) Uani 1 1 d . . .
C49 C 0.2752(12) 0.6325(6) 0.2208(11) 0.043(5) Uani 1 1 d . . .
C50 C 0.3421(13) 0.6406(6) 0.2494(11) 0.054(6) Uani 1 1 d . . .
H50 H 0.3572 0.6689 0.2473 0.065 Uiso 1 1 calc R . .
C51 C 0.3895(12) 0.6098(6) 0.2817(11) 0.051(6) Uani 1 1 d . . .
C52 C 0.3610(10) 0.5665(6) 0.2808(12) 0.048(6) Uani 1 1 d . . .
H52 H 0.3903 0.5439 0.2992 0.058 Uiso 1 1 calc R . .
C53 C 0.4631(10) 0.6204(6) 0.3133(12) 0.051(6) Uani 1 1 d D . .
C54 C 0.4644(13) 0.6541(7) 0.3707(13) 0.073(7) Uani 1 1 d U . .
H54A H 0.4440 0.6423 0.4063 0.110 Uiso 1 1 calc R . .
H54B H 0.4394 0.6792 0.3500 0.110 Uiso 1 1 calc R . .
H54C H 0.5105 0.6621 0.3919 0.110 Uiso 1 1 calc R . .
C55 C 0.4902(16) 0.6417(9) 0.2553(17) 0.108(10) Uani 1 1 d U . .
H55A H 0.5291 0.6590 0.2764 0.162 Uiso 1 1 calc R . .
H55B H 0.4556 0.6598 0.2269 0.162 Uiso 1 1 calc R . .
H55C H 0.5030 0.6198 0.2260 0.162 Uiso 1 1 calc R . .
C56 C 0.5045(10) 0.5812(6) 0.3424(12) 0.059(6) Uani 1 1 d DU . .
H56A H 0.4895 0.5700 0.3822 0.088 Uiso 1 1 calc R . .
H56B H 0.5515 0.5891 0.3574 0.088 Uiso 1 1 calc R . .
H56C H 0.4989 0.5594 0.3063 0.088 Uiso 1 1 calc R . .
C57 C 0.2299(10) 0.6698(6) 0.1863(12) 0.044(6) Uani 1 1 d . . .
H57A H 0.2398 0.6951 0.2165 0.053 Uiso 1 1 calc R . .
H57B H 0.1828 0.6620 0.1821 0.053 Uiso 1 1 calc R . .
C58 C 0.2402(10) 0.6812(6) 0.1108(13) 0.040(6) Uani 1 1 d . . .
C59 C 0.1976(12) 0.6630(6) 0.0480(12) 0.044(6) Uani 1 1 d . . .
C60 C 0.2056(11) 0.6768(5) -0.0169(10) 0.036(5) Uani 1 1 d . . .
C61 C 0.2564(12) 0.7055(6) -0.0191(12) 0.053(4) Uani 1 1 d . . .
H61 H 0.2644 0.7118 -0.0632 0.064 Uiso 1 1 calc R . .
C62 C 0.2970(10) 0.7261(5) 0.0404(11) 0.052(4) Uani 1 1 d D . .
C63 C 0.2879(12) 0.7118(6) 0.1064(12) 0.052(4) Uani 1 1 d . . .
H63 H 0.3148 0.7234 0.1479 0.063 Uiso 1 1 calc R . .
C64 C 0.3419(10) 0.7644(6) 0.0309(10) 0.077(8) Uani 1 1 d DU . .
C65 C 0.3795(14) 0.7820(9) 0.1027(12) 0.162(16) Uani 1 1 d DU . .
H65A H 0.4007 0.7585 0.1324 0.243 Uiso 1 1 calc R . .
H65B H 0.3480 0.7964 0.1247 0.243 Uiso 1 1 calc R . .
H65C H 0.4136 0.8021 0.0965 0.243 Uiso 1 1 calc R . .
C66 C 0.3915(12) 0.7501(8) -0.0121(14) 0.126(12) Uani 1 1 d DU . .
H66A H 0.4290 0.7699 -0.0042 0.189 Uiso 1 1 calc R . .
H66B H 0.3689 0.7499 -0.0616 0.189 Uiso 1 1 calc R . .
H66C H 0.4078 0.7216 0.0023 0.189 Uiso 1 1 calc R . .
C67 C 0.2965(14) 0.8006(7) -0.0098(16) 0.188(19) Uani 1 1 d DU . .
H67A H 0.3241 0.8213 -0.0269 0.282 Uiso 1 1 calc R . .
H67B H 0.2732 0.8148 0.0214 0.282 Uiso 1 1 calc R . .
H67C H 0.2639 0.7884 -0.0492 0.282 Uiso 1 1 calc R . .
C68 C 0.1600(12) 0.6601(7) -0.0834(12) 0.050(6) Uani 1 1 d . . .
H68A H 0.1296 0.6390 -0.0708 0.060 Uiso 1 1 calc R . .
H68B H 0.1323 0.6839 -0.1069 0.060 Uiso 1 1 calc R . .
C69 C 0.2293(10) 0.6032(6) -0.1055(11) 0.040(5) Uani 1 1 d . . .
H69A H 0.2036 0.5862 -0.0791 0.049 Uiso 1 1 calc R . .
H69B H 0.2720 0.6113 -0.0733 0.049 Uiso 1 1 calc R . .
N1 N 0.3179(8) 0.4913(6) 0.0421(9) 0.056(5) Uani 1 1 d . . .
N2 N 0.4464(10) 0.4864(6) 0.0650(12) 0.072(5) Uani 1 1 d U . .
N3 N 0.0479(10) 0.3896(5) 0.2618(11) 0.057(5) Uani 1 1 d U . .
N4 N -0.0271(9) 0.3703(5) 0.3456(10) 0.054(3) Uani 1 1 d U . .
N5 N 0.0371(9) 0.6923(5) 0.0305(9) 0.046(4) Uani 1 1 d U . .
N6 N -0.0406(10) 0.7589(5) 0.0250(10) 0.058(5) Uani 1 1 d . . .
N7 N 0.0627(10) 0.8689(5) -0.1805(10) 0.051(5) Uani 1 1 d . . .
N8 N 0.0809(11) 0.9442(6) -0.1304(10) 0.062(4) Uani 1 1 d U . .
C70 C 0.3479(10) 0.4972(8) 0.1179(10) 0.054(5) Uani 1 1 d . . .
H70A H 0.3347 0.4737 0.1447 0.065 Uiso 1 1 calc R . .
H70B H 0.3322 0.5242 0.1340 0.065 Uiso 1 1 calc R . .
C71 C 0.4267(10) 0.4982(8) 0.1292(10) 0.059(5) Uani 1 1 d . . .
H71A H 0.4434 0.5270 0.1437 0.071 Uiso 1 1 calc R . .
H71B H 0.4472 0.4782 0.1668 0.071 Uiso 1 1 calc R . .
C72 C 0.3377(11) 0.4470(7) 0.0212(12) 0.060(7) Uani 1 1 d . . .
H72A H 0.3187 0.4420 -0.0290 0.072 Uiso 1 1 calc R . .
H72B H 0.3208 0.4248 0.0478 0.072 Uiso 1 1 calc R . .
C73 C 0.4151(13) 0.4458(8) 0.0378(14) 0.074(5) Uani 1 1 d U . .
H73A H 0.4313 0.4232 0.0725 0.089 Uiso 1 1 calc R . .
H73B H 0.4291 0.4384 -0.0050 0.089 Uiso 1 1 calc R . .
C74 C 0.3404(13) 0.5277(8) -0.0004(15) 0.068(7) Uani 1 1 d U . .
H74A H 0.3321 0.5558 0.0181 0.082 Uiso 1 1 calc R . .
H74B H 0.3165 0.5261 -0.0501 0.082 Uiso 1 1 calc R . .
C75 C 0.4200(17) 0.5197(10) 0.0092(18) 0.111(11) Uani 1 1 d U . .
H75A H 0.4283 0.5102 -0.0355 0.133 Uiso 1 1 calc R . .
H75B H 0.4442 0.5467 0.0223 0.133 Uiso 1 1 calc R . .
C76 C -0.0162(11) 0.3661(7) 0.2217(12) 0.056(4) Uani 1 1 d U . .
H76A H -0.0462 0.3860 0.1902 0.068 Uiso 1 1 calc R . .
H76B H -0.0046 0.3427 0.1936 0.068 Uiso 1 1 calc R . .
C77 C -0.0504(12) 0.3487(7) 0.2766(12) 0.058(4) Uani 1 1 d U . .
H77A H -0.0991 0.3524 0.2599 0.069 Uiso 1 1 calc R . .
H77B H -0.0412 0.3179 0.2825 0.069 Uiso 1 1 calc R . .
C78 C 0.0247(12) 0.4308(6) 0.2922(12) 0.056(6) Uani 1 1 d . . .
H78A H 0.0050 0.4508 0.2542 0.067 Uiso 1 1 calc R . .
H78B H 0.0629 0.4449 0.3239 0.067 Uiso 1 1 calc R . .
C79 C -0.0281(13) 0.4178(6) 0.3324(13) 0.062(7) Uani 1 1 d . . .
H79A H -0.0191 0.4330 0.3773 0.075 Uiso 1 1 calc R . .
H79B H -0.0728 0.4262 0.3051 0.075 Uiso 1 1 calc R . .
C80 C 0.0856(13) 0.3621(7) 0.3221(14) 0.063(5) Uani 1 1 d U . .
H80A H 0.1289 0.3753 0.3439 0.075 Uiso 1 1 calc R . .
H80B H 0.0942 0.3338 0.3046 0.075 Uiso 1 1 calc R . .
C81 C 0.0435(11) 0.3573(7) 0.3771(13) 0.054(4) Uani 1 1 d U . .
H81A H 0.0447 0.3275 0.3928 0.065 Uiso 1 1 calc R . .
H81B H 0.0625 0.3753 0.4180 0.065 Uiso 1 1 calc R . .
C82 C 0.0778(14) 0.7334(6) 0.0478(15) 0.072(9) Uani 1 1 d . . .
H82A H 0.1053 0.7321 0.0961 0.086 Uiso 1 1 calc R . .
H82B H 0.1078 0.7365 0.0162 0.086 Uiso 1 1 calc R . .
C83 C 0.0309(12) 0.7710(6) 0.0398(16) 0.075(8) Uani 1 1 d . . .
H83A H 0.0420 0.7880 0.0830 0.090 Uiso 1 1 calc R . .
H83B H 0.0379 0.7892 0.0015 0.090 Uiso 1 1 calc R . .
C84 C -0.0121(12) 0.6864(6) 0.0759(12) 0.055(7) Uani 1 1 d . . .
H84A H -0.0437 0.6634 0.0568 0.066 Uiso 1 1 calc R . .
H84B H 0.0121 0.6784 0.1236 0.066 Uiso 1 1 calc R . .
C85 C -0.0499(12) 0.7276(6) 0.0777(13) 0.061(7) Uani 1 1 d . . .
H85A H -0.0978 0.7211 0.0699 0.073 Uiso 1 1 calc R . .
H85B H -0.0349 0.7404 0.1244 0.073 Uiso 1 1 calc R . .
C86 C -0.0017(12) 0.6987(6) -0.0449(12) 0.051(4) Uani 1 1 d U . .
H86A H -0.0238 0.6720 -0.0639 0.061 Uiso 1 1 calc R . .
H86B H 0.0288 0.7074 -0.0738 0.061 Uiso 1 1 calc R . .
C87 C -0.0559(15) 0.7348(7) -0.0452(16) 0.077(9) Uani 1 1 d . . .
H87A H -0.0560 0.7550 -0.0835 0.092 Uiso 1 1 calc R . .
H87B H -0.1006 0.7218 -0.0536 0.092 Uiso 1 1 calc R . .
C88 C 0.0436(12) 0.9017(6) -0.2396(12) 0.047(6) Uani 1 1 d . . .
H88A H -0.0044 0.8997 -0.2622 0.056 Uiso 1 1 calc R . .
H88B H 0.0690 0.8964 -0.2752 0.056 Uiso 1 1 calc R . .
C89 C 0.0607(13) 0.9469(7) -0.2065(12) 0.064(5) Uani 1 1 d U . .
H89A H 0.0972 0.9596 -0.2241 0.077 Uiso 1 1 calc R . .
H89B H 0.0213 0.9655 -0.2206 0.077 Uiso 1 1 calc R . .
C90 C 0.0209(14) 0.8763(7) -0.1290(14) 0.071(8) Uani 1 1 d . . .
H90A H 0.0339 0.8559 -0.0901 0.085 Uiso 1 1 calc R . .
H90B H -0.0265 0.8715 -0.1519 0.085 Uiso 1 1 calc R . .
C91 C 0.0304(12) 0.9218(7) -0.1007(12) 0.057(6) Uani 1 1 d . . .
H91A H -0.0125 0.9372 -0.1135 0.069 Uiso 1 1 calc R . .
H91B H 0.0454 0.9212 -0.0494 0.069 Uiso 1 1 calc R . .
C92 C 0.1354(13) 0.8743(8) -0.1432(14) 0.071(7) Uani 1 1 d . . .
H92A H 0.1479 0.8527 -0.1062 0.085 Uiso 1 1 calc R . .
H92B H 0.1635 0.8700 -0.1766 0.085 Uiso 1 1 calc R . .
C93 C 0.1477(12) 0.9182(7) -0.1116(13) 0.069(7) Uani 1 1 d . . .
H93A H 0.1821 0.9329 -0.1298 0.083 Uiso 1 1 calc R . .
H93B H 0.1638 0.9159 -0.0604 0.083 Uiso 1 1 calc R . .
O19 O 0.0595(10) 0.7751(5) -0.1366(11) 0.082(6) Uani 1 1 d . . .
O20 O 0.0220(9) 0.7936(5) -0.2478(9) 0.073(5) Uani 1 1 d U . .
O21 O -0.0126(11) 0.7342(6) -0.2109(11) 0.097(6) Uani 1 1 d U . .
N9 N 0.0242(12) 0.7664(6) -0.1983(15) 0.071(6) Uani 1 1 d . . .
Cl1 Cl 0.3173(4) 0.7192(2) -0.2147(4) 0.087(2) Uani 1 1 d . . .
Cl2 Cl 0.1806(4) 0.7433(2) -0.2084(4) 0.091(2) Uani 1 1 d . . .
Cl3 Cl 0.2044(4) 0.6967(2) -0.3288(4) 0.086(2) Uani 1 1 d . . .
C94 C 0.2316(12) 0.7016(7) -0.2386(12) 0.054(6) Uani 1 1 d . . .
H94 H 0.2269 0.6740 -0.2157 0.065 Uiso 1 1 calc R . .
Cl4 Cl 0.4146(4) 0.9831(2) -0.0090(4) 0.099(3) Uani 1 1 d . . .
Cl5 Cl 0.3253(4) 0.9100(2) -0.0328(4) 0.086(2) Uani 1 1 d . . .
Cl6 Cl 0.2766(4) 0.9927(2) 0.0039(3) 0.0831(19) Uani 1 1 d . . .
C95 C 0.3321(14) 0.9650(8) -0.0403(16) 0.087(9) Uani 1 1 d . . .
H95 H 0.3178 0.9723 -0.0909 0.104 Uiso 1 1 calc R . .
Cl7 Cl 0.3079(12) 0.2331(9) 0.3253(16) 0.092(9) Uani 0.50 1 d PDU . .
Cl8 Cl 0.2412(14) 0.2838(6) 0.4108(12) 0.076(7) Uani 0.50 1 d PDU . .
Cl9 Cl 0.1574(10) 0.2536(6) 0.2970(11) 0.055(6) Uani 0.50 1 d PDU . .
C96 C 0.2348(9) 0.2376(5) 0.3562(9) 0.040(5) Uani 0.50 1 d PDU . .
H96 H 0.2268 0.2137 0.3854 0.048 Uiso 0.50 1 d P . .
O22 O -0.1107(8) 0.3730(5) 0.4461(8) 0.066(4) Uani 1 1 d DU . .
C97 C -0.1649(10) 0.4006(7) 0.4164(13) 0.080(8) Uani 1 1 d DU . .
O23 O 0.0861(9) 1.0259(5) -0.0656(9) 0.085(5) Uani 1 1 d DU . .
C98 C 0.0977(14) 1.0194(8) 0.0077(9) 0.079(8) Uani 1 1 d DU . .
O24 O 0.3826(11) 0.3923(6) -0.1216(11) 0.124(8) Uani 1 1 d DU . .
C99 C 0.3466(10) 0.4233(5) -0.1710(10) 0.062(5) Uani 1 1 d DU . .
O25 O 0.3525(11) 0.1921(7) 0.3400(12) 0.115(7) Uani 0.50 1 d DU . .
C100 C 0.3987(16) 0.2188(9) 0.3170(19) 0.126(11) Uani 0.50 1 d DU . .

loop_
_atom_site_aniso_label
_atom_site_aniso_U_11
_atom_site_aniso_U_22
_atom_site_aniso_U_33
_atom_site_aniso_U_23
_atom_site_aniso_U_13
_atom_site_aniso_U_12
U1 0.0368(4) 0.0379(4) 0.0375(4) 0.0004(4) 0.0121(3) 0.0020(4)
U2 0.0381(5) 0.0347(4) 0.0377(6) 0.0004(4) 0.0110(4) 0.0016(4)
U3 0.0371(5) 0.0346(4) 0.0388(6) -0.0016(4) 0.0104(4) -0.0004(4)
O1 0.043(9) 0.029(6) 0.051(10) -0.010(6) 0.031(8) 0.002(6)
O2 0.053(10) 0.044(8) 0.045(10) -0.004(7) 0.019(8) -0.004(7)
O3 0.056(11) 0.035(7) 0.041(10) -0.004(7) 0.009(8) -0.001(7)
O4 0.038(10) 0.043(7) 0.036(10) 0.000(6) 0.013(8) 0.004(6)
O5 0.052(11) 0.034(7) 0.055(10) -0.005(7) -0.006(9) 0.008(6)
O6 0.045(8) 0.034(7) 0.047(8) -0.010(7) 0.005(6) -0.005(6)
O7 0.030(8) 0.043(7) 0.029(8) -0.003(6) 0.000(6) 0.006(6)
O8 0.043(10) 0.043(8) 0.055(12) -0.003(7) 0.016(9) -0.005(7)
O9 0.067(11) 0.038(8) 0.045(10) 0.003(7) 0.018(8) -0.007(7)
O10 0.038(8) 0.038(7) 0.032(7) 0.002(6) 0.008(6) 0.009(6)
O11 0.031(7) 0.049(7) 0.039(7) -0.006(8) 0.012(6) -0.011(7)
O12 0.038(9) 0.054(8) 0.041(10) 0.001(7) 0.017(7) 0.007(7)
O13 0.050(10) 0.033(7) 0.048(10) 0.005(6) 0.020(8) 0.007(6)
O14 0.054(10) 0.031(7) 0.031(9) 0.000(6) 0.011(7) 0.009(6)
O15 0.039(9) 0.044(7) 0.043(10) -0.002(6) 0.013(7) -0.014(6)
O16 0.034(8) 0.037(7) 0.024(8) 0.005(6) 0.002(6) 0.007(6)
O17 0.042(8) 0.043(7) 0.038(7) 0.018(7) 0.001(6) -0.007(7)
O18 0.050(10) 0.033(7) 0.044(11) -0.003(6) 0.002(8) 0.001(6)
C1 0.031(13) 0.026(10) 0.072(16) 0.005(10) 0.023(12) 0.012(9)
C2 0.047(14) 0.036(10) 0.035(12) 0.003(9) 0.027(10) 0.012(9)
C3 0.034(13) 0.023(9) 0.041(12) 0.009(8) -0.003(10) -0.003(8)
C4 0.040(14) 0.053(13) 0.054(15) 0.002(11) 0.019(11) 0.004(10)
C5 0.039(14) 0.036(11) 0.066(16) -0.003(10) 0.019(12) 0.002(10)
C6 0.051(15) 0.032(10) 0.045(14) 0.001(9) 0.013(11) 0.006(9)
C7 0.060(15) 0.035(10) 0.033(12) 0.009(9) 0.014(11) -0.011(10)
C8 0.09(2) 0.061(15) 0.08(2) -0.008(14) 0.010(18) -0.010(14)
C9 0.046(16) 0.106(19) 0.065(19) 0.015(15) 0.012(14) -0.010(14)
C10 0.036(14) 0.062(13) 0.084(19) -0.005(12) 0.031(13) 0.012(11)
C11 0.055(14) 0.043(12) 0.049(13) 0.005(10) 0.006(11) 0.022(10)
C12 0.027(9) 0.036(8) 0.045(9) 0.000(7) -0.005(7) 0.003(7)
C13 0.022(11) 0.043(11) 0.048(13) -0.023(10) 0.010(9) 0.002(8)
C14 0.045(14) 0.046(12) 0.045(14) -0.006(10) 0.012(11) -0.001(10)
C15 0.036(14) 0.053(13) 0.071(18) -0.020(12) 0.016(12) 0.002(10)
C16 0.054(12) 0.045(9) 0.035(10) -0.004(7) 0.002(8) 0.007(8)
C17 0.040(14) 0.069(14) 0.043(14) 0.021(11) 0.027(11) 0.007(10)
C18 0.056(12) 0.048(9) 0.037(10) -0.002(7) 0.002(8) 0.004(8)
C19 0.116(14) 0.114(13) 0.101(14) -0.010(10) 0.026(10) 0.008(10)
C20 0.076(12) 0.071(11) 0.089(12) -0.012(9) 0.026(10) 0.002(9)
C21 0.08(2) 0.056(14) 0.08(2) -0.002(13) 0.041(16) 0.000(13)
C22 0.037(13) 0.033(10) 0.047(14) 0.003(9) 0.006(11) 0.011(9)
C23 0.052(15) 0.043(11) 0.034(13) 0.003(10) 0.008(11) -0.002(10)
C24 0.046(15) 0.036(11) 0.063(16) -0.013(10) 0.014(12) 0.015(10)
C25 0.045(10) 0.036(8) 0.049(10) -0.010(7) 0.003(8) 0.010(7)
C26 0.048(9) 0.038(7) 0.049(10) -0.005(6) 0.003(8) 0.012(6)
C27 0.050(10) 0.037(8) 0.049(10) -0.003(7) 0.003(8) 0.009(7)
C28 0.027(12) 0.053(12) 0.037(13) -0.011(10) 0.003(10) -0.002(9)
C29 0.041(14) 0.052(12) 0.061(16) -0.007(11) 0.034(12) -0.004(10)
C30 0.054(16) 0.037(11) 0.045(14) 0.009(10) 0.009(12) 0.010(10)
C31 0.040(16) 0.069(16) 0.15(3) 0.023(17) 0.032(17) 0.022(13)
C32 0.038(16) 0.089(19) 0.13(3) -0.008(18) 0.020(17) 0.029(14)
C33 0.070(12) 0.089(11) 0.065(11) 0.002(9) 0.022(9) 0.020(9)
C34 0.045(14) 0.039(10) 0.038(15) 0.000(9) 0.021(11) -0.011(9)
C35 0.051(15) 0.044(11) 0.025(12) 0.008(9) 0.007(11) 0.021(10)
C36 0.072(18) 0.037(11) 0.032(13) 0.001(9) 0.022(12) -0.016(11)
C37 0.034(12) 0.041(11) 0.059(15) -0.007(11) 0.020(11) -0.005(9)
C38 0.042(9) 0.049(8) 0.040(9) -0.001(7) 0.011(7) 0.001(7)
C39 0.040(9) 0.050(8) 0.043(8) -0.002(6) 0.011(7) 0.004(6)
C40 0.038(9) 0.049(8) 0.044(9) -0.003(7) 0.013(8) 0.003(7)
C41 0.055(16) 0.054(13) 0.045(15) 0.016(11) -0.003(12) -0.003(11)
C42 0.118(15) 0.126(14) 0.115(15) -0.010(10) 0.017(11) 0.010(10)
C43 0.08(2) 0.11(2) 0.12(3) -0.040(19) 0.03(2) -0.020(18)
C44 0.077(12) 0.094(12) 0.080(12) -0.004(9) 0.004(10) 0.017(10)
C45 0.041(13) 0.035(10) 0.021(11) -0.002(8) 0.004(9) 0.009(9)
C46 0.017(10) 0.044(12) 0.042(12) 0.009(9) 0.004(9) 0.007(8)
C47 0.030(13) 0.050(12) 0.062(16) -0.007(11) 0.003(11) 0.014(10)
C48 0.041(9) 0.033(8) 0.043(9) -0.015(7) 0.011(8) 0.006(7)
C49 0.054(16) 0.035(11) 0.039(14) -0.004(9) 0.007(12) 0.000(10)
C50 0.08(2) 0.045(12) 0.033(14) -0.010(10) 0.010(13) -0.019(12)
C51 0.067(18) 0.050(13) 0.032(13) 0.000(10) 0.000(12) 0.003(12)
C52 0.026(12) 0.037(11) 0.079(17) -0.013(11) 0.009(11) -0.001(9)
C53 0.034(13) 0.049(12) 0.068(17) -0.006(11) 0.010(12) -0.012(10)
C54 0.069(12) 0.065(10) 0.075(12) -0.004(9) -0.003(9) -0.011(9)
C55 0.092(14) 0.105(13) 0.119(14) 0.020(10) 0.009(10) -0.014(10)
C56 0.046(10) 0.054(9) 0.070(11) -0.013(8) 0.002(8) -0.007(8)
C57 0.022(12) 0.046(11) 0.063(18) -0.029(11) 0.008(11) -0.010(9)
C58 0.031(13) 0.034(10) 0.065(17) 0.007(10) 0.032(12) 0.000(9)
C59 0.054(16) 0.030(10) 0.050(16) -0.002(10) 0.017(13) -0.007(10)
C60 0.062(15) 0.018(9) 0.032(12) 0.002(8) 0.020(11) -0.008(9)
C61 0.073(11) 0.040(8) 0.054(10) -0.008(7) 0.029(9) -0.015(7)
C62 0.072(11) 0.037(7) 0.053(10) -0.012(6) 0.027(8) -0.014(7)
C63 0.073(11) 0.036(8) 0.053(10) -0.013(7) 0.024(9) -0.015(7)
C64 0.077(12) 0.095(11) 0.064(11) 0.002(9) 0.030(9) -0.011(9)
C65 0.161(19) 0.168(18) 0.163(19) -0.005(11) 0.051(12) -0.020(11)
C66 0.125(16) 0.121(15) 0.136(16) -0.017(10) 0.042(11) -0.004(10)
C67 0.19(2) 0.18(2) 0.20(2) 0.009(11) 0.047(12) -0.007(11)
C68 0.052(16) 0.052(13) 0.050(16) 0.008(11) 0.022(13) -0.004(11)
C69 0.036(13) 0.040(11) 0.043(14) 0.003(10) 0.005(11) -0.011(9)
N1 0.038(11) 0.076(13) 0.055(11) -0.015(10) 0.012(9) -0.001(10)
N2 0.053(9) 0.084(9) 0.074(10) 0.006(8) 0.010(8) 0.020(8)
N3 0.056(12) 0.045(9) 0.067(13) 0.013(8) 0.007(10) 0.008(7)
N4 0.050(8) 0.053(7) 0.060(8) 0.010(6) 0.015(7) 0.002(6)
N5 0.064(12) 0.041(7) 0.043(9) -0.005(7) 0.032(8) -0.019(7)
N6 0.069(15) 0.043(10) 0.070(15) -0.024(10) 0.033(12) -0.016(9)
N7 0.051(14) 0.060(11) 0.043(12) 0.014(9) 0.012(10) 0.006(9)
N8 0.073(12) 0.071(9) 0.035(9) 0.008(8) -0.005(9) -0.007(8)
C70 0.052(14) 0.061(12) 0.044(12) 0.000(13) -0.002(10) 0.013(13)
C71 0.061(15) 0.060(13) 0.055(13) -0.006(14) 0.012(11) 0.012(14)
C72 0.035(14) 0.095(17) 0.039(15) -0.027(12) -0.014(11) 0.024(12)
C73 0.058(9) 0.087(9) 0.075(9) -0.002(8) 0.011(7) 0.020(7)
C74 0.053(11) 0.079(11) 0.076(12) 0.002(9) 0.021(9) -0.006(9)
C75 0.102(14) 0.122(14) 0.114(14) 0.014(10) 0.033(11) -0.005(10)
C76 0.053(9) 0.058(8) 0.059(10) 0.006(7) 0.017(8) -0.009(7)
C77 0.053(8) 0.059(7) 0.061(9) 0.007(6) 0.015(7) -0.007(6)
C78 0.072(17) 0.052(13) 0.051(15) 0.022(11) 0.031(13) 0.041(12)
C79 0.09(2) 0.050(13) 0.060(17) -0.004(11) 0.044(15) -0.002(12)
C80 0.059(12) 0.054(9) 0.070(13) 0.013(8) 0.005(10) 0.007(8)
C81 0.051(9) 0.054(8) 0.058(9) 0.015(7) 0.014(8) 0.003(7)
C82 0.09(2) 0.036(12) 0.09(2) -0.012(13) 0.027(18) 0.006(13)
C83 0.058(18) 0.037(12) 0.13(3) 0.008(14) 0.024(17) -0.008(12)
C84 0.077(18) 0.060(13) 0.044(15) 0.019(11) 0.048(14) 0.020(12)
C85 0.068(18) 0.051(13) 0.080(19) -0.008(12) 0.050(15) -0.014(12)
C86 0.067(12) 0.047(8) 0.048(10) -0.003(8) 0.031(9) -0.018(7)
C87 0.08(2) 0.044(13) 0.11(3) -0.007(15) 0.04(2) -0.006(13)
C88 0.060(16) 0.038(11) 0.041(15) 0.017(10) 0.010(12) 0.014(10)
C89 0.075(12) 0.073(10) 0.036(9) 0.010(8) -0.004(9) -0.008(9)
C90 0.09(2) 0.071(16) 0.066(19) 0.015(14) 0.053(17) -0.008(14)
C91 0.057(16) 0.077(16) 0.047(15) 0.016(12) 0.029(13) 0.009(12)
C92 0.07(2) 0.081(17) 0.07(2) -0.001(15) 0.033(16) 0.007(14)
C93 0.058(18) 0.087(18) 0.048(16) 0.000(13) -0.015(13) -0.014(14)
O19 0.091(16) 0.059(11) 0.088(15) 0.002(10) 0.005(12) 0.002(10)
O20 0.085(10) 0.067(8) 0.060(9) 0.017(7) 0.004(7) 0.009(7)
O21 0.111(11) 0.088(9) 0.097(10) -0.002(8) 0.036(9) -0.003(8)
N9 0.069(17) 0.042(12) 0.10(2) 0.008(13) 0.011(14) -0.012(11)
Cl1 0.066(5) 0.123(6) 0.063(5) 0.020(4) -0.002(4) -0.006(4)
Cl2 0.090(6) 0.075(4) 0.112(7) 0.025(4) 0.034(5) 0.005(4)
Cl3 0.086(6) 0.090(5) 0.080(6) 0.008(4) 0.016(4) -0.015(4)
C94 0.056(17) 0.060(13) 0.055(16) 0.005(11) 0.030(13) 0.001(11)
Cl4 0.055(5) 0.113(6) 0.121(7) 0.035(5) 0.007(4) -0.004(4)
Cl5 0.104(6) 0.078(4) 0.074(5) 0.003(4) 0.017(5) 0.008(4)
Cl6 0.085(5) 0.096(5) 0.070(4) 0.004(4) 0.020(4) 0.005(4)
C95 0.06(2) 0.12(2) 0.09(2) 0.051(18) 0.038(18) 0.021(16)
Cl7 0.096(13) 0.082(12) 0.090(13) 0.003(10) 0.007(10) 0.000(10)
Cl8 0.074(12) 0.102(11) 0.060(11) 0.023(9) 0.033(9) 0.023(9)
Cl9 0.062(11) 0.050(9) 0.054(10) 0.005(8) 0.016(8) -0.013(8)
C96 0.040(5) 0.040(5) 0.040(5) 0.0007(12) 0.0096(16) -0.0004(12)
O22 0.059(9) 0.072(8) 0.060(8) 0.013(7) 0.002(7) 0.010(7)
C97 0.085(12) 0.078(11) 0.075(12) 0.003(9) 0.017(9) 0.013(9)
O23 0.092(10) 0.087(8) 0.072(9) 0.002(7) 0.011(8) 0.008(8)
C98 0.088(12) 0.088(11) 0.062(11) -0.009(9) 0.017(9) 0.002(9)
O24 0.125(12) 0.120(11) 0.125(12) 0.016(9) 0.028(9) 0.002(9)
C99 0.064(9) 0.065(8) 0.058(9) 0.016(7) 0.013(8) 0.000(7)
O25 0.115(7) 0.115(7) 0.115(7) 0.0002(12) 0.028(2) 0.0000(12)
C100 0.126(11) 0.126(11) 0.126(12) 0.0000(12) 0.031(3) 0.0000(12)

loop_
_atom_type_symbol
_atom_type_description
_atom_type_scat_dispersion_real
_atom_type_scat_dispersion_imag
_atom_type_scat_source
C C 0.0033 0.0016 'International Tables Vol C Tables 4.2.6.8 and 6.1.1.4'
H H 0.0000 0.0000 'International Tables Vol C Tables 4.2.6.8 and 6.1.1.4'
N N 0.0061 0.0033 'International Tables Vol C Tables 4.2.6.8 and 6.1.1.4'
O O 0.0106 0.0060 'International Tables Vol C Tables 4.2.6.8 and 6.1.1.4'
U U -9.6767 9.6646 'International Tables Vol C Tables 4.2.6.8 and 6.1.1.4'
Cl Cl 0.1484 0.1585 'International Tables Vol C Tables 4.2.6.8 and 6.1.1.4'

loop_
_geom_angle_atom_site_label_1
_geom_angle_atom_site_label_2
_geom_angle_atom_site_label_3
_geom_angle
_geom_angle_site_symmetry_1
_geom_angle_site_symmetry_3
_geom_angle_publ_flag
O10 U1 O11 176.3(5) . . ?
O10 U1 O2 92.2(5) . . ?
O11 U1 O2 91.0(5) . . ?
O10 U1 O1 91.6(5) . . ?
O11 U1 O1 90.3(5) . . ?
O2 U1 O1 88.1(4) . . ?
O10 U1 O16 88.1(5) . . ?
O11 U1 O16 90.1(5) . . ?
O2 U1 O16 89.5(5) . . ?
O1 U1 O16 177.6(4) . . ?
O10 U1 O18 91.0(5) . . ?
O11 U1 O18 85.7(5) . . ?
O2 U1 O18 176.7(5) . . ?
O1 U1 O18 92.2(4) . . ?
O16 U1 O18 90.2(4) . . ?
O10 U1 O9 77.9(4) . . ?
O11 U1 O9 102.0(4) . . ?
O2 U1 O9 120.7(4) . . ?
O16 U1 O9 146.7(4) . . ?
O18 U1 O9 60.4(4) . . ?
O10 U1 O3 71.7(4) . . ?
O11 U1 O3 109.8(4) . . ?
O1 U1 O3 123.1(3) . . ?
O16 U1 O3 54.6(3) . . ?
O18 U1 O3 140.1(4) . . ?
O9 U1 O3 142.2(3) . . ?
O13 U2 O12 178.9(6) . . ?
O13 U2 O4 92.1(5) . . ?
O12 U2 O4 88.8(5) . . ?
O13 U2 O5 84.8(6) . . ?
O12 U2 O5 94.7(6) . . ?
O4 U2 O5 89.7(5) . . ?
O13 U2 O17 92.7(5) . . ?
O12 U2 O17 86.4(5) . . ?
O4 U2 O17 175.1(4) . . ?
O5 U2 O17 91.7(4) . . ?
O13 U2 O16 86.4(6) . . ?
O12 U2 O16 94.2(6) . . ?
O4 U2 O16 90.1(4) . . ?
O5 U2 O16 171.1(5) . . ?
O17 U2 O16 89.2(4) . . ?
O13 U2 O3 101.2(5) . . ?
O12 U2 O3 79.8(5) . . ?
O5 U2 O3 123.0(3) . . ?
O17 U2 O3 143.3(3) . . ?
O16 U2 O3 58.5(3) . . ?
O13 U2 O6 112.2(5) . . ?
O12 U2 O6 66.8(5) . . ?
O4 U2 O6 125.8(4) . . ?
O17 U2 O6 52.8(3) . . ?
O16 U2 O6 136.8(3) . . ?
O3 U2 O6 142.9(2) . . ?
O15 U3 O14 177.4(6) . . ?
O15 U3 O7 91.7(6) . . ?
O14 U3 O7 90.8(5) . . ?
O15 U3 O8 86.0(5) . . ?
O14 U3 O8 94.3(5) . . ?
O7 U3 O8 88.8(5) . . ?
O15 U3 O18 92.1(6) . . ?
O14 U3 O18 85.4(6) . . ?
O7 U3 O18 175.8(5) . . ?
O8 U3 O18 89.7(5) . . ?
O15 U3 O17 86.0(5) . . ?
O14 U3 O17 93.7(5) . . ?
O7 U3 O17 92.6(4) . . ?
O8 U3 O17 171.9(5) . . ?
O18 U3 O17 89.4(4) . . ?
O15 U3 O6 102.3(5) . . ?
O14 U3 O6 79.7(4) . . ?
O8 U3 O6 122.7(4) . . ?
O18 U3 O6 145.0(3) . . ?
O17 U3 O6 60.4(3) . . ?
O15 U3 O9 112.2(5) . . ?
O14 U3 O9 66.4(4) . . ?
O7 U3 O9 123.9(4) . . ?
O18 U3 O9 52.8(4) . . ?
O17 U3 O9 136.8(3) . . ?
O6 U3 O9 141.1(2) . . ?
C1 O1 U1 125.1(11) . . ?
C13 O2 U1 158.3(12) . . ?
C23 O3 C22 112.8(13) . . ?
C22 O3 U2 97.1(9) . . ?
C23 O3 U1 56.7(9) . . ?
C22 O3 U1 58.0(8) . . ?
U2 O3 U1 50.33(12) . . ?
C25 O4 U2 129.0(12) . . ?
C36 O5 U2 134.0(13) . . ?
C36 O5 N3 106.0(13) . . ?
U2 O5 N3 120.0(7) . . ?
C45 O6 C46 113.2(13) . . ?
C45 O6 U3 97.0(9) . . ?
C46 O6 U3 53.2(8) . . ?
C45 O6 U2 53.4(8) . . ?
C46 O6 U2 64.1(8) . . ?
U3 O6 U2 51.20(12) . . ?
C48 O7 U3 125.5(11) . . ?
C59 O8 U3 137.9(13) . . ?
C59 O8 N5 101.5(11) . . ?
U3 O8 N5 120.5(6) . . ?
C68 O9 C69 113.2(15) . . ?
C68 O9 U1 95.6(10) . . ?
C69 O9 U1 51.7(9) . . ?
C68 O9 U3 53.4(10) . . ?
C69 O9 U3 62.9(9) . . ?
U1 O9 U3 50.61(12) . . ?
U1 O10 N1 163.5(7) . . ?
U1 O11 O17 137.6(6) . 3_565 ?
U2 O12 N1 158.8(8) . . ?
U2 O13 O18 133.0(6) . 3_565 ?
U3 O14 N1 158.9(7) . . ?
U3 O15 O16 134.0(7) . 3_565 ?
U1 O16 U2 134.5(6) . . ?
U2 O17 U3 136.7(5) . . ?
U3 O18 U1 135.9(6) . . ?
O1 C1 C2 120.3(17) . . ?
O1 C1 C6 122.1(18) . . ?
C2 C1 C6 117.6(17) . . ?
C1 C2 C69 119.7(17) . . ?
C1 C2 C3 119.0(16) . . ?
C69 C2 C3 121.2(18) . . ?
C4 C3 C2 121.6(18) . . ?
C5 C4 C3 118.1(19) . . ?
C5 C4 C7 121.6(18) . . ?
C3 C4 C7 120.3(18) . . ?
C4 C5 C6 123(2) . . ?
C5 C6 C1 120.6(19) . . ?
C5 C6 C11 119.9(18) . . ?
C1 C6 C11 119.3(18) . . ?
C9 C7 C8 108.6(17) . . ?
C9 C7 C4 107.0(18) . . ?
C8 C7 C4 114.9(19) . . ?
C9 C7 C10 107.9(18) . . ?
C8 C7 C10 105.2(19) . . ?
C4 C7 C10 113.1(15) . . ?
C12 C11 C6 116.7(16) . . ?
C17 C12 C13 117.0(16) . . ?
C17 C12 C11 121.6(19) . . ?
C13 C12 C11 121.3(17) . . ?
O2 C13 C12 120.3(16) . . ?
O2 C13 C14 119.3(18) . . ?
C12 C13 C14 120.2(16) . . ?
C15 C14 C13 119.4(19) . . ?
C15 C14 C22 120.3(17) . . ?
C13 C14 C22 120.1(17) . . ?
C14 C15 C16 120.9(19) . . ?
C17 C16 C15 117.2(18) . . ?
C17 C16 C18 122.3(19) . . ?
C15 C16 C18 120.5(17) . . ?
C12 C17 C16 124.7(18) . . ?
C19 C18 C16 109(2) . . ?
C19 C18 C21 108(2) . . ?
C16 C18 C21 115.9(18) . . ?
C19 C18 C20 105(2) . . ?
C16 C18 C20 109.7(18) . . ?
C21 C18 C20 108.5(18) . . ?
C14 C22 O3 114.3(17) . . ?
C24 C23 O3 107.5(15) . . ?
C29 C24 C25 116(2) . . ?
C29 C24 C23 121(2) . . ?
C25 C24 C23 122.3(19) . . ?
C26 C25 O4 120(2) . . ?
C26 C25 C24 122(2) . . ?
O4 C25 C24 117(2) . . ?
C25 C26 C27 116(2) . . ?
C25 C26 C34 123(2) . . ?
C27 C26 C34 121(2) . . ?
C28 C27 C26 128(2) . . ?
C27 C28 C29 111.9(19) . . ?
C27 C28 C30 127(2) . . ?
C29 C28 C30 120.8(18) . . ?
C24 C29 C28 126(2) . . ?
C32 C30 C33 106.4(18) . . ?
C32 C30 C31 112(2) . . ?
C33 C30 C31 108(2) . . ?
C32 C30 C28 108.6(18) . . ?
C33 C30 C28 111.1(19) . . ?
C31 C30 C28 110.9(16) . . ?
C26 C34 C35 112.6(16) . . ?
C40 C35 C36 117.5(19) . . ?
C40 C35 C34 122.4(17) . . ?
C36 C35 C34 120.1(19) . . ?
O5 C36 C37 119.9(18) . . ?
O5 C36 C35 119.9(17) . . ?
C37 C36 C35 120(2) . . ?
C36 C37 C38 119.2(18) . . ?
C36 C37 C45 123.6(19) . . ?
C38 C37 C45 117.2(17) . . ?
C39 C38 C37 121.3(19) . . ?
C38 C39 C40 116(2) . . ?
C38 C39 C41 118.4(19) . . ?
C40 C39 C41 125.2(18) . . ?
C35 C40 C39 125.4(19) . . ?
C44 C41 C42 103(2) . . ?
C44 C41 C39 113.5(19) . . ?
C42 C41 C39 108(2) . . ?
C44 C41 C43 112(2) . . ?
C42 C41 C43 113(2) . . ?
C39 C41 C43 107.2(19) . . ?
O6 C45 C37 115.8(15) . . ?
C47 C46 O6 109.4(15) . . ?
C52 C47 C46 120.5(18) . . ?
C52 C47 C48 118.4(19) . . ?
C46 C47 C48 120.9(18) . . ?
O7 C48 C49 121.5(17) . . ?
O7 C48 C47 119.9(16) . . ?
C49 C48 C47 118.4(19) . . ?
C50 C49 C48 120.9(19) . . ?
C50 C49 C57 118.4(18) . . ?
C48 C49 C57 120.7(19) . . ?
C49 C50 C51 124.9(19) . . ?
C50 C51 C52 113(2) . . ?
C50 C51 C53 123.1(18) . . ?
C52 C51 C53 123.7(18) . . ?
C47 C52 C51 124.2(19) . . ?
C56 C53 C54 111.5(19) . . ?
C56 C53 C51 112.8(16) . . ?
C54 C53 C51 106.6(18) . . ?
C56 C53 C55 111(2) . . ?
C54 C53 C55 107.5(19) . . ?
C51 C53 C55 107.1(19) . . ?
C49 C57 C58 112.2(16) . . ?
C63 C58 C59 121(2) . . ?
C63 C58 C57 118(2) . . ?
C59 C58 C57 121.2(17) . . ?
C60 C59 O8 123(2) . . ?
C60 C59 C58 118.5(18) . . ?
O8 C59 C58 118.2(19) . . ?
C61 C60 C59 119(2) . . ?
C61 C60 C68 120.9(18) . . ?
C59 C60 C68 120.0(18) . . ?
C60 C61 C62 124.5(19) . . ?
C61 C62 C63 115.3(16) . . ?
C61 C62 C64 120.0(15) . . ?
C63 C62 C64 124.4(15) . . ?
C58 C63 C62 122(2) . . ?
C65 C64 C66 110.9(11) . . ?
C65 C64 C67 108.4(10) . . ?
C66 C64 C67 108.8(10) . . ?
C65 C64 C62 110.3(10) . . ?
C66 C64 C62 109.5(10) . . ?
C67 C64 C62 108.9(10) . . ?
O9 C68 C60 115.7(19) . . ?
O9 C69 C2 110.8(16) . . ?
C70 N1 C72 108.2(17) . . ?
C70 N1 C74 110.2(18) . . ?
C72 N1 C74 112.9(17) . . ?
C70 N1 O10 144.5(12) . . ?
C72 N1 O10 92.9(11) . . ?
C74 N1 O10 86.0(13) . . ?
C70 N1 O12 86.6(12) . . ?
C72 N1 O12 83.9(12) . . ?
C74 N1 O12 149.4(14) . . ?
O10 N1 O12 67.1(5) . . ?
C70 N1 O14 83.6(11) . . ?
C72 N1 O14 149.0(13) . . ?
C74 N1 O14 88.1(12) . . ?
O10 N1 O14 65.0(5) . . ?
O12 N1 O14 67.9(5) . . ?
C71 N2 C73 110(2) . . ?
C71 N2 C75 109(2) . . ?
C73 N2 C75 106(2) . . ?
C80 N3 C78 108.6(18) . . ?
C80 N3 C76 109.8(16) . . ?
C78 N3 C76 106.7(18) . . ?
C80 N3 O5 99.7(14) . . ?
C78 N3 O5 111.9(12) . . ?
C76 N3 O5 119.6(14) . . ?
C77 N4 C79 107.6(17) . . ?
C77 N4 C81 108.7(17) . . ?
C79 N4 C81 108.2(18) . . ?
C77 N4 O22 121.2(13) . . ?
C79 N4 O22 95.9(12) . . ?
C81 N4 O22 113.6(14) . . ?
C86 N5 C82 103.7(16) . . ?
C86 N5 C84 109.0(19) . . ?
C82 N5 C84 112.3(17) . . ?
C86 N5 O8 117.5(13) . . ?
C82 N5 O8 96.8(13) . . ?
C84 N5 O8 116.2(12) . . ?
C83 N6 C85 109(2) . . ?
C83 N6 C87 106(2) . . ?
C85 N6 C87 105.9(16) . . ?
C90 N7 C92 108(2) . . ?
C90 N7 C88 109.1(17) . . ?
C92 N7 C88 109.6(17) . . ?
C90 N7 O20 107.7(14) . . ?
C92 N7 O20 119.0(14) . . ?
C88 N7 O20 102.7(13) . . ?
C90 N7 O19 84.4(12) . . ?
C92 N7 O19 93.3(13) . . ?
C88 N7 O19 147.0(14) . . ?
C89 N8 C91 112.3(19) . . ?
C89 N8 C93 106.8(19) . . ?
C91 N8 C93 108.6(17) . . ?
C89 N8 O23 112.3(13) . . ?
C91 N8 O23 101.7(14) . . ?
C93 N8 O23 115.2(13) . . ?
N1 C70 C71 107.8(16) . . ?
N2 C71 C70 111.2(17) . . ?
N1 C72 C73 107.0(18) . . ?
N2 C73 C72 113.3(19) . . ?
N1 C74 C75 104.3(19) . . ?
N2 C75 C74 111(2) . . ?
C77 C76 N3 106.9(19) . . ?
N4 C77 C76 112.4(18) . . ?
N3 C78 C79 107.4(17) . . ?
N4 C79 C78 111.5(17) . . ?
N3 C80 C81 109.6(19) . . ?
N4 C81 C80 109.7(19) . . ?
C83 C82 N5 109(2) . . ?
N6 C83 C82 113.6(17) . . ?
C85 C84 N5 109.3(16) . . ?
N6 C85 C84 113.4(17) . . ?
N5 C86 C87 107.5(19) . . ?
N6 C87 C86 111(2) . . ?
N7 C88 C89 107.5(17) . . ?
N8 C89 C88 110.8(17) . . ?
N7 C90 C91 110.4(17) . . ?
N8 C91 C90 109.7(17) . . ?
C93 C92 N7 110.7(19) . . ?
C92 C93 N8 109.1(19) . . ?
N9 O19 N7 88.9(13) . . ?
N9 O20 N7 104.6(15) . . ?
O21 N9 O20 118(3) . . ?
O21 N9 O19 122(2) . . ?
O20 N9 O19 119(2) . . ?
Cl3 C94 Cl1 110.4(12) . . ?
Cl3 C94 Cl2 108.9(13) . . ?
Cl1 C94 Cl2 107.2(12) . . ?
Cl5 C95 Cl4 112.4(15) . . ?
Cl5 C95 Cl6 111.1(13) . . ?
Cl4 C95 Cl6 110.1(17) . . ?
Cl7 C96 Cl8 109.1(16) . . ?
Cl7 C96 Cl9 119.6(16) . . ?
Cl8 C96 Cl9 95.0(14) . . ?
C97 O22 N4 105.8(14) . . ?
C98 O23 N8 107.8(13) . . ?
C99 O24 O25 114.2(15) . 4_565 ?
C100 O25 Cl7 82(2) . . ?
O25 C100 Cl7 52.0(14) . . ?

loop_
_geom_bond_atom_site_label_1
_geom_bond_atom_site_label_2
_geom_bond_distance
_geom_bond_site_symmetry_2
_geom_bond_publ_flag
U1 O10 1.799(12) . ?
U1 O11 1.827(11) . ?
U1 O2 2.163(13) . ?
U1 O1 2.213(12) . ?
U1 O16 2.305(12) . ?
U1 O18 2.346(13) . ?
U1 O9 4.840(12) . ?
U1 O3 5.129(12) . ?
U2 O13 1.779(14) . ?
U2 O12 1.785(14) . ?
U2 O4 2.199(12) . ?
U2 O5 2.242(15) . ?
U2 O17 2.325(13) . ?
U2 O16 2.350(12) . ?
U2 O3 4.958(13) . ?
U2 O6 5.177(12) . ?
U3 O15 1.807(14) . ?
U3 O14 1.807(14) . ?
U3 O7 2.205(12) . ?
U3 O8 2.251(13) . ?
U3 O18 2.287(14) . ?
U3 O17 2.340(12) . ?
U3 O6 4.830(13) . ?
U3 O9 5.177(13) . ?
O1 C1 1.33(2) . ?
O2 C13 1.36(2) . ?
O3 C23 1.46(2) . ?
O3 C22 1.48(2) . ?
O4 C25 1.38(2) . ?
O5 C36 1.38(2) . ?
O5 N3 2.71(3) . ?
O6 C45 1.425(19) . ?
O6 C46 1.45(2) . ?
O7 C48 1.36(2) . ?
O8 C59 1.37(2) . ?
O8 N5 2.76(2) . ?
O9 C68 1.41(2) . ?
O9 C69 1.41(2) . ?
O10 N1 2.85(2) . ?
O11 O17 2.726(16) 3_565 ?
O12 N1 2.94(2) . ?
O13 O18 2.85(2) 3_565 ?
O14 N1 2.92(2) . ?
O15 O16 2.764(19) 3_565 ?
C1 C2 1.44(3) . ?
C1 C6 1.44(3) . ?
C2 C69 1.48(2) . ?
C2 C3 1.41(2) . ?
C3 C4 1.40(3) . ?
C4 C5 1.40(3) . ?
C4 C7 1.55(3) . ?
C5 C6 1.36(3) . ?
C6 C11 1.55(3) . ?
C7 C9 1.50(3) . ?
C7 C8 1.50(3) . ?
C7 C10 1.54(2) . ?
C11 C12 1.50(2) . ?
C12 C17 1.39(3) . ?
C12 C13 1.43(3) . ?
C13 C14 1.42(2) . ?
C14 C15 1.41(3) . ?
C14 C22 1.48(3) . ?
C15 C16 1.42(3) . ?
C16 C17 1.39(2) . ?
C16 C18 1.49(3) . ?
C18 C19 1.48(3) . ?
C18 C21 1.56(3) . ?
C18 C20 1.57(3) . ?
C23 C24 1.47(3) . ?
C24 C29 1.40(3) . ?
C24 C25 1.43(3) . ?
C25 C26 1.36(3) . ?
C26 C27 1.44(3) . ?
C26 C34 1.50(3) . ?
C27 C28 1.35(3) . ?
C28 C29 1.43(3) . ?
C28 C30 1.52(3) . ?
C30 C32 1.47(3) . ?
C30 C33 1.49(3) . ?
C30 C31 1.49(3) . ?
C34 C35 1.52(3) . ?
C35 C40 1.35(3) . ?
C35 C36 1.42(3) . ?
C36 C37 1.40(3) . ?
C37 C38 1.44(3) . ?
C37 C45 1.50(2) . ?
C38 C39 1.37(2) . ?
C39 C40 1.42(3) . ?
C39 C41 1.52(3) . ?
C41 C44 1.45(3) . ?
C41 C42 1.50(4) . ?
C41 C43 1.51(3) . ?
C46 C47 1.44(2) . ?
C47 C52 1.37(3) . ?
C47 C48 1.43(3) . ?
C48 C49 1.40(2) . ?
C49 C50 1.36(3) . ?
C49 C57 1.53(3) . ?
C50 C51 1.39(3) . ?
C51 C52 1.46(3) . ?
C51 C53 1.51(3) . ?
C53 C56 1.50(3) . ?
C53 C54 1.52(3) . ?
C53 C55 1.52(3) . ?
C57 C58 1.57(3) . ?
C58 C63 1.37(3) . ?
C58 C59 1.43(3) . ?
C59 C60 1.38(3) . ?
C60 C61 1.37(3) . ?
C60 C68 1.49(3) . ?
C61 C62 1.40(3) . ?
C62 C63 1.41(3) . ?
C62 C64 1.53(3) . ?
C64 C65 1.52(3) . ?
C64 C66 1.52(3) . ?
C64 C67 1.54(3) . ?
N1 C70 1.46(2) . ?
N1 C72 1.51(2) . ?
N1 C74 1.53(3) . ?
N2 C71 1.44(2) . ?
N2 C73 1.45(3) . ?
N2 C75 1.50(3) . ?
N3 C80 1.50(3) . ?
N3 C78 1.53(2) . ?
N3 C76 1.53(3) . ?
N4 C77 1.47(3) . ?
N4 C79 1.49(2) . ?
N4 C81 1.47(3) . ?
N4 O22 2.88(2) . ?
N5 C86 1.50(3) . ?
N5 C82 1.51(3) . ?
N5 C84 1.49(2) . ?
N6 C83 1.46(3) . ?
N6 C85 1.45(3) . ?
N6 C87 1.52(3) . ?
N7 C90 1.48(3) . ?
N7 C92 1.49(3) . ?
N7 C88 1.51(2) . ?
N7 O20 2.70(2) . ?
N7 O19 3.03(2) . ?
N8 C89 1.44(3) . ?
N8 C91 1.46(3) . ?
N8 C93 1.54(3) . ?
N8 O23 2.81(2) . ?
C70 C71 1.56(3) . ?
C72 C73 1.53(3) . ?
C74 C75 1.60(4) . ?
C76 C77 1.51(3) . ?
C78 C79 1.52(3) . ?
C80 C81 1.53(3) . ?
C82 C83 1.49(3) . ?
C84 C85 1.49(3) . ?
C86 C87 1.57(3) . ?
C88 C89 1.54(3) . ?
C90 C91 1.51(3) . ?
C92 C93 1.48(3) . ?
O19 N9 1.27(3) . ?
O20 N9 1.27(2) . ?
O21 N9 1.23(2) . ?
Cl1 C94 1.77(2) . ?
Cl2 C94 1.83(2) . ?
Cl3 C94 1.71(2) . ?
Cl4 C95 1.73(3) . ?
Cl5 C95 1.71(3) . ?
Cl6 C95 1.79(3) . ?
Cl7 O25 1.54(3) . ?
Cl7 C100 1.94(4) . ?
Cl7 C96 1.737(11) . ?
Cl8 C96 1.764(11) . ?
Cl9 C96 1.779(11) . ?
O22 C97 1.40(3) . ?
O23 C98 1.40(2) . ?
O24 C99 1.43(3) . ?
O24 O25 2.74(3) 4_565 ?
O25 C100 1.40(4) . ?
